data_7053243
loop_
_publ_author_name
'Liu, Xing'
'Zhou, Jian'
'Xiao, Hong-Ping'
'Kong, Chunyang'
'Zou, Huahong'
'Tang, Qiuling'
'Li, Jianhui'

_publ_section_title
;
 Two new 3-D boratopolyoxovanadate architectures based on the
 [V12B16O50(OH)8]12&#x2212; cluster with different metal linkers
;
_journal_issue 12
_journal_name_full 'New Journal of Chemistry'
_journal_page_first 4077
_journal_paper_doi 10.1039/c3nj00793f
_journal_volume 37
_journal_year 2013
_chemical_formula_moiety '[Zn (H2 O)2]2[Na (H2 O)3][V12 B16 O50 (O H)8], 7(H3 O), 4(H2 O)'
_chemical_formula_sum 'B16 H51 Na O76 V12 Zn2'
_chemical_formula_weight 2205.37
_chemical_name_systematic
; 
 ? 
;
_space_group_IT_number 15
_symmetry_cell_setting monoclinic
_symmetry_space_group_name_Hall '-C 2yc'
_symmetry_space_group_name_H-M 'C 1 2/c 1'
_atom_sites_solution_hydrogens '_'
_atom_sites_solution_primary direct
_atom_sites_solution_secondary difmap
_audit_creation_method SHELXL-97
_cell_angle_alpha 90.00
_cell_angle_beta 90.063(8)
_cell_angle_gamma 90.00
_cell_formula_units_Z 4
_cell_length_a 17.048(8)
_cell_length_b 17.431(8)
_cell_length_c 23.628(11)
_cell_measurement_temperature 296(2)
_cell_volume 7021(6)
_computing_structure_refinement 'SHELXL-97 (Sheldrick, 1997)'
_computing_structure_solution 'SHELXS-97 (Sheldrick, 1990)'
_diffrn_ambient_temperature 296(2)
_diffrn_detector_area_resol_mean 7.31
_diffrn_measured_fraction_theta_full 0.989
_diffrn_measured_fraction_theta_max 0.989
_diffrn_measurement_device_type 'Rigaku Mercury'
_diffrn_measurement_method \w
_diffrn_radiation_monochromator graphite
_diffrn_radiation_source 'fine-focus sealed tube'
_diffrn_radiation_type MoK\a
_diffrn_radiation_wavelength 0.71073
_diffrn_reflns_av_R_equivalents 0.0270
_diffrn_reflns_av_sigmaI/netI 0.0299
_diffrn_reflns_limit_h_max 21
_diffrn_reflns_limit_h_min -21
_diffrn_reflns_limit_k_max 21
_diffrn_reflns_limit_k_min -21
_diffrn_reflns_limit_l_max 17
_diffrn_reflns_limit_l_min -29
_diffrn_reflns_number 22041
_diffrn_reflns_theta_full 26.50
_diffrn_reflns_theta_max 26.50
_diffrn_reflns_theta_min 1.67
_exptl_absorpt_coefficient_mu 2.325
_exptl_absorpt_correction_T_max 0.6718
_exptl_absorpt_correction_T_min 0.5879
_exptl_absorpt_correction_type multi-scan
_exptl_absorpt_process_details 'Jacobson, R. (1998) Private communication'
_exptl_crystal_colour black
_exptl_crystal_density_diffrn 2.038
_exptl_crystal_density_method 'not measured'
_exptl_crystal_description BLOCK
_exptl_crystal_F_000 4140
_exptl_crystal_size_max 0.11
_exptl_crystal_size_mid 0.09
_exptl_crystal_size_min 0.08
_refine_diff_density_max 2.300
_refine_diff_density_min -2.553
_refine_diff_density_rms 0.210
_refine_ls_extinction_method none
_refine_ls_goodness_of_fit_ref 1.036
_refine_ls_hydrogen_treatment none
_refine_ls_matrix_type full
_refine_ls_number_parameters 570
_refine_ls_number_reflns 7202
_refine_ls_number_restraints 0
_refine_ls_restrained_S_all 1.036
_refine_ls_R_factor_all 0.0826
_refine_ls_R_factor_gt 0.0721
_refine_ls_shift/su_max 0.001
_refine_ls_shift/su_mean 0.000
_refine_ls_structure_factor_coef Fsqd
_refine_ls_weighting_details 'calc w=1/[\s^2^(Fo^2^)+(0.1293P)^2^+119.6116P] where P=(Fo^2^+2Fc^2^)/3'
_refine_ls_weighting_scheme calc
_refine_ls_wR_factor_gt 0.2080
_refine_ls_wR_factor_ref 0.2196
_reflns_number_gt 6026
_reflns_number_total 7202
_reflns_threshold_expression >2sigma(I)
_cod_data_source_file c3nj00793f.cif
_cod_data_source_block 1
_cod_depositor_comments
;
The following automatic conversions were performed:

'_symmetry_cell_setting' value 'Monoclinic' changed to 'monoclinic'
according to /home/saulius/struct/CIF-dictionaries/cif_core.dic
dictionary named 'cif_core.dic' version 2.4.2 from 2011-04-26.

Automatic conversion script
Id: cif_fix_values 1891 2012-01-12 08:04:46Z andrius 
;
_cod_original_sg_symbol_Hall 'C 2yc '
_cod_original_sg_symbol_H-M C2/c
_cod_original_formula_sum 'B16 H51 Na O76 V12 Zn2 '
_cod_database_code 7053243

loop_
_symmetry_equiv_pos_as_xyz
'x, y, z'
'-x, y, -z+1/2'
'x+1/2, y+1/2, z'
'-x+1/2, y+1/2, -z+1/2'
'-x, -y, -z'
'x, -y, z-1/2'
'-x+1/2, -y+1/2, -z'
'x+1/2, -y+1/2, z-1/2'

loop_
_atom_site_label
_atom_site_type_symbol
_atom_site_fract_x
_atom_site_fract_y
_atom_site_fract_z
_atom_site_U_iso_or_equiv
_atom_site_adp_type
_atom_site_occupancy
_atom_site_symmetry_multiplicity
_atom_site_calc_flag
_atom_site_refinement_flags
_atom_site_disorder_assembly
_atom_site_disorder_group
B1 B 0.3771(4) 0.2889(4) 0.4108(3) 0.0189(13) Uani 1 1 d . . 1
B2 B 0.6471(4) 0.1418(4) 0.3177(3) 0.0216(14) Uani 1 1 d . . 1
B3 B 0.6415(5) 0.2965(5) 0.4910(4) 0.0320(18) Uani 1 1 d . . 1
B4 B 0.6380(4) 0.2391(5) 0.3946(3) 0.0239(15) Uani 1 1 d . . 1
B5 B 0.5185(4) 0.3079(4) 0.4340(3) 0.0220(14) Uani 1 1 d . . 1
B6 B 0.3279(4) 0.4570(4) 0.2647(3) 0.0222(14) Uani 1 1 d . . 1
B7 B 0.2318(4) 0.3039(5) 0.4246(3) 0.0252(15) Uani 1 1 d . . 1
B8 B 0.2929(4) 0.3574(4) 0.3380(3) 0.0211(14) Uani 1 1 d . . 1
V1 V 0.28470(6) 0.29895(6) 0.21518(5) 0.0212(3) Uani 1 1 d . . 1
V2 V 0.55251(6) 0.44201(6) 0.13766(5) 0.0209(3) Uani 1 1 d . . 1
V3 V 0.37887(6) 0.40893(6) 0.14372(4) 0.0219(3) Uani 1 1 d . . 1
V4 V 0.32834(6) 0.18866(6) 0.30929(4) 0.0188(2) Uani 1 1 d . . 1
V5 V 0.5000 0.50428(8) 0.2500 0.0222(3) Uani 1 2 d S . 1
V6 V 0.48205(6) 0.15634(6) 0.36868(4) 0.0195(3) Uani 1 1 d . . 1
V7 V 0.5000 0.09415(8) 0.2500 0.0197(3) Uani 1 2 d S . 1
Zn1 Zn 0.6857(5) -0.0284(4) 0.35621(18) 0.0356(11) Uani 0.75(4) 1 d P . 1
O1 O 0.3248(3) 0.4568(3) 0.0993(2) 0.0413(13) Uani 1 1 d . A 1
O2 O 0.5000 0.5973(4) 0.2500 0.044(2) Uani 1 2 d S B 1
O3 O 0.5789(3) 0.5118(3) 0.0960(2) 0.0391(13) Uani 1 1 d . C 1
O4 O 0.6673(3) 0.1663(3) 0.37413(19) 0.0266(10) Uani 1 1 d . . 1
O5 O 0.5000 0.0008(4) 0.2500 0.0338(16) Uani 1 2 d S D 1
O6 O 0.2239(3) 0.3452(3) 0.3764(2) 0.0282(10) Uani 1 1 d . . 1
O7 O 0.4791(3) 0.0871(3) 0.4149(2) 0.0368(12) Uani 1 1 d . . 1
O8 O 0.4083(3) 0.4611(3) 0.28673(19) 0.0257(10) Uani 1 1 d . . 1
O9 O 0.6778(3) 0.0631(3) 0.3073(2) 0.0363(12) Uani 1 1 d . . 1
O10 O 0.5609(3) 0.1381(3) 0.31164(19) 0.0232(9) Uani 1 1 d . . 1
O11 O 0.5500(2) 0.2382(3) 0.40361(18) 0.0214(9) Uani 1 1 d . . 1
O12 O 0.3223(3) 0.4046(3) 0.21616(19) 0.0269(10) Uani 1 1 d . . 1
O13 O 0.3662(2) 0.3598(2) 0.37343(18) 0.0200(9) Uani 1 1 d . . 1
O14 O 0.6565(3) 0.3028(3) 0.35483(19) 0.0245(10) Uani 1 1 d . . 1
O15 O 0.4179(3) 0.1213(3) 0.30419(19) 0.0227(9) Uani 1 1 d . . 1
O16 O 0.3917(2) 0.2232(3) 0.37396(18) 0.0206(9) Uani 1 1 d . . 1
O18 O 0.2977(3) 0.2947(3) 0.29713(19) 0.0230(9) Uani 1 1 d . . 1
O19 O 0.4384(2) 0.2989(3) 0.45169(18) 0.0212(9) Uani 1 1 d . . 1
O20 O 0.2762(3) 0.4303(3) 0.31125(19) 0.0230(9) Uani 1 1 d . . 1
O21 O 0.5425(3) 0.4764(3) 0.32431(19) 0.0250(9) Uani 1 1 d . . 1
O22 O 0.6808(3) 0.1933(3) 0.27343(18) 0.0231(9) Uani 1 1 d . . 1
O23 O 0.6772(3) 0.2551(3) 0.4498(2) 0.0328(12) Uani 1 1 d . . 1
O24 O 0.5659(3) 0.3220(3) 0.4860(2) 0.0300(11) Uani 1 1 d . . 1
O25 O 0.1915(3) 0.2999(3) 0.2009(2) 0.0370(12) Uani 1 1 d . E 1
O26 O 0.2545(3) 0.1407(3) 0.3348(2) 0.0335(11) Uani 1 1 d . F 1
O27 O 0.3025(3) 0.2765(3) 0.44254(19) 0.0244(9) Uani 1 1 d . . 1
O28 O 0.3021(3) 0.5348(3) 0.2486(3) 0.0430(14) Uani 1 1 d . . 1
O29 O 0.6806(4) 0.3151(5) 0.5397(3) 0.0567(19) Uani 1 1 d . . 1
O30 O 0.1651(3) 0.2909(4) 0.4566(2) 0.0451(16) Uani 1 1 d . . 1
Na1 Na 0.0321(4) 0.2390(6) 0.4479(3) 0.061(2) Uani 0.50 1 d P . 1
O1W O 0.5000 0.3005(10) 0.2500 0.130(7) Uani 1 2 d S G 1
O3W O 0.7302(14) 0.0201(11) 0.4267(6) 0.053(5) Uani 0.75(4) 1 d P . 1
O4W O 0.6068(11) -0.1010(11) 0.2840(12) 0.111(8) Uani 0.50 1 d P H 1
O7W O 0.0893(8) 0.1372(7) 0.3692(6) 0.056(3) Uani 0.50 1 d P I 1
O6W O -0.0200(12) 0.3635(12) 0.4704(7) 0.088(6) Uani 0.50 1 d P J 1
O5W O -0.0347(16) 0.2724(17) 0.3619(12) 0.131(9) Uani 0.50 1 d P K 1
O8W O 0.3419(7) -0.0262(6) 0.3210(6) 0.049(3) Uani 0.50 1 d P L 1
O10A O 0.8491(8) 0.1454(6) 0.3419(5) 0.051(3) Uani 0.50 1 d P M 1
O9W O -0.1720(6) 0.3699(8) 0.4222(5) 0.047(2) Uani 0.50 1 d P N 1
O14W O -0.2126(10) 0.5819(8) 0.4464(5) 0.059(4) Uani 0.50 1 d P O 1
O13W O 0.6031(11) -0.2368(19) 0.3028(9) 0.126(10) Uani 0.50 1 d P P 1
O15W O 0.5740(8) 0.5402(8) -0.0040(6) 0.050(3) Uani 0.50 1 d P Q 1
O11W O 0.3796(8) 0.4174(8) 0.5179(6) 0.050(3) Uani 0.50 1 d P R 1
O2W O 0.5728(6) -0.0532(6) 0.3687(7) 0.050(4) Uani 0.75(4) 1 d P . 1
Zn1' Zn 0.6690(13) -0.0444(14) 0.3433(17) 0.052(4) Uani 0.25(4) 1 d P . 2
O2W' O 0.5795(17) -0.0409(17) 0.404(2) 0.050(11) Uani 0.25(4) 1 d P . 2
O3W' O 0.698(3) 0.029(4) 0.429(3) 0.050(11) Uani 0.25(4) 1 d P . 2
O9W' O -0.2045(6) 0.4739(8) 0.4167(5) 0.047(2) Uani 0.50 1 d P S 2
O10B O 0.7818(10) 0.1188(9) 0.3929(6) 0.069(5) Uani 0.50 1 d P T 2
O17 O 0.5264(3) 0.3759(3) 0.39621(19) 0.0247(9) Uani 1 1 d . . 1

loop_
_atom_site_aniso_label
_atom_site_aniso_U_11
_atom_site_aniso_U_22
_atom_site_aniso_U_33
_atom_site_aniso_U_23
_atom_site_aniso_U_13
_atom_site_aniso_U_12
B1 0.016(3) 0.023(3) 0.018(3) 0.005(3) 0.004(2) 0.004(2)
B2 0.018(3) 0.025(3) 0.022(3) -0.003(3) 0.003(3) 0.007(3)
B3 0.024(4) 0.047(5) 0.026(4) -0.008(3) -0.002(3) 0.002(3)
B4 0.018(3) 0.035(4) 0.019(3) -0.005(3) 0.000(3) 0.007(3)
B5 0.020(3) 0.030(4) 0.016(3) 0.001(3) 0.000(3) 0.005(3)
B6 0.021(3) 0.022(3) 0.023(3) 0.009(3) 0.008(3) 0.008(3)
B7 0.018(3) 0.034(4) 0.024(4) 0.008(3) 0.006(3) 0.002(3)
B8 0.019(3) 0.025(3) 0.019(3) 0.005(3) 0.005(3) 0.007(3)
V1 0.0147(5) 0.0295(6) 0.0195(5) 0.0069(4) -0.0006(4) 0.0000(4)
V2 0.0215(5) 0.0205(5) 0.0207(5) 0.0020(4) 0.0050(4) -0.0035(4)
V3 0.0183(5) 0.0282(6) 0.0193(5) 0.0079(4) 0.0023(4) 0.0019(4)
V4 0.0168(5) 0.0213(5) 0.0182(5) 0.0036(4) 0.0017(4) -0.0009(4)
V5 0.0239(7) 0.0174(7) 0.0253(8) 0.000 0.0065(6) 0.000
V6 0.0192(5) 0.0205(5) 0.0187(5) 0.0036(4) 0.0015(4) 0.0055(4)
V7 0.0217(7) 0.0169(7) 0.0204(7) 0.000 0.0012(6) 0.000
Zn1 0.0337(17) 0.0392(17) 0.0340(15) 0.0095(9) 0.0124(9) 0.0180(13)
O1 0.034(3) 0.051(3) 0.040(3) 0.024(3) -0.003(2) 0.005(2)
O2 0.057(5) 0.021(4) 0.055(5) 0.000 0.004(4) 0.000
O3 0.049(3) 0.031(3) 0.037(3) 0.008(2) 0.013(2) -0.006(2)
O4 0.021(2) 0.038(3) 0.020(2) -0.0011(19) -0.0024(18) 0.0109(19)
O5 0.042(4) 0.023(3) 0.036(4) 0.000 0.000(3) 0.000
O6 0.018(2) 0.041(3) 0.025(2) 0.012(2) 0.0062(18) 0.0102(19)
O7 0.043(3) 0.033(3) 0.035(3) 0.012(2) 0.005(2) 0.009(2)
O8 0.023(2) 0.032(2) 0.023(2) 0.0032(19) 0.0061(18) 0.0009(19)
O9 0.046(3) 0.030(3) 0.033(3) 0.004(2) 0.012(2) 0.017(2)
O10 0.020(2) 0.029(2) 0.021(2) -0.0049(18) 0.0021(17) 0.0004(18)
O11 0.017(2) 0.028(2) 0.019(2) -0.0009(18) 0.0000(16) 0.0066(17)
O12 0.027(2) 0.034(3) 0.020(2) 0.0054(19) 0.0055(18) -0.0020(19)
O13 0.0164(19) 0.024(2) 0.020(2) 0.0032(17) 0.0015(16) 0.0052(16)
O14 0.022(2) 0.030(2) 0.021(2) -0.0077(18) 0.0013(18) 0.0034(18)
O15 0.022(2) 0.023(2) 0.023(2) 0.0024(18) 0.0032(17) 0.0010(17)
O16 0.018(2) 0.024(2) 0.020(2) 0.0016(17) -0.0015(16) 0.0039(17)
O18 0.024(2) 0.027(2) 0.018(2) 0.0063(17) -0.0020(17) 0.0056(18)
O19 0.018(2) 0.030(2) 0.016(2) 0.0016(17) 0.0020(16) 0.0032(17)
O20 0.020(2) 0.026(2) 0.023(2) 0.0085(18) 0.0066(17) 0.0100(18)
O21 0.028(2) 0.026(2) 0.021(2) -0.0018(18) 0.0056(18) -0.0018(19)
O22 0.024(2) 0.027(2) 0.019(2) -0.0023(17) 0.0022(17) 0.0016(18)
O23 0.022(2) 0.056(3) 0.021(2) -0.008(2) -0.0057(18) 0.009(2)
O24 0.023(2) 0.043(3) 0.023(2) -0.008(2) -0.0020(19) 0.006(2)
O25 0.018(2) 0.054(3) 0.039(3) 0.010(2) -0.005(2) -0.001(2)
O26 0.027(2) 0.046(3) 0.027(3) 0.006(2) 0.005(2) -0.013(2)
O27 0.018(2) 0.033(2) 0.022(2) 0.0089(19) 0.0042(17) 0.0058(18)
O28 0.042(3) 0.036(3) 0.050(3) 0.023(3) 0.020(3) 0.021(2)
O29 0.036(3) 0.096(5) 0.038(3) -0.031(3) -0.015(3) 0.020(3)
O30 0.018(2) 0.078(4) 0.039(3) 0.030(3) 0.012(2) 0.010(3)
Na1 0.041(4) 0.100(7) 0.041(4) 0.003(4) 0.008(3) -0.022(4)
O1W 0.114(13) 0.093(12) 0.18(2) 0.000 0.000(13) 0.000
O3W 0.092(13) 0.051(8) 0.017(4) -0.010(4) 0.003(8) -0.028(9)
O4W 0.067(11) 0.065(11) 0.20(3) -0.005(14) -0.023(14) 0.010(9)
O7W 0.062(8) 0.039(7) 0.068(9) -0.013(6) -0.014(7) -0.004(6)
O6W 0.100(13) 0.123(16) 0.041(8) 0.006(9) -0.020(9) -0.002(12)
O5W 0.121(19) 0.14(2) 0.13(2) -0.016(17) -0.057(17) 0.013(17)
O8W 0.034(6) 0.030(6) 0.082(9) 0.023(6) -0.008(6) -0.022(5)
O10A 0.071(8) 0.026(5) 0.055(7) -0.019(5) -0.029(7) 0.026(5)
O9W 0.024(4) 0.072(6) 0.045(5) 0.018(4) -0.019(3) 0.007(4)
O14W 0.100(11) 0.054(8) 0.024(6) -0.005(5) 0.015(6) -0.037(8)
O13W 0.058(11) 0.24(3) 0.080(14) -0.022(16) 0.032(10) -0.018(15)
O15W 0.050(7) 0.050(7) 0.050(7) 0.000(6) 0.000(6) 0.000(6)
O11W 0.051(7) 0.050(7) 0.050(7) 0.000(6) 0.000(6) 0.000(6)
O2W 0.050(5) 0.050(5) 0.050(9) 0.000(5) 0.000(5) 0.000(4)
Zn1' 0.031(5) 0.039(5) 0.085(10) 0.014(6) 0.017(6) 0.018(4)
O2W' 0.050(16) 0.050(16) 0.05(3) 0.000(15) 0.000(14) 0.000(12)
O3W' 0.05(2) 0.050(19) 0.05(2) 0.000(14) 0.00(2) 0.00(2)
O9W' 0.024(4) 0.072(6) 0.045(5) 0.018(4) -0.019(3) 0.007(4)
O10B 0.094(11) 0.067(9) 0.046(7) 0.016(6) -0.047(8) -0.046(8)
O17 0.020(2) 0.030(2) 0.024(2) 0.0023(19) 0.0028(17) 0.0023(18)

loop_
_atom_type_symbol
_atom_type_description
_atom_type_scat_dispersion_real
_atom_type_scat_dispersion_imag
_atom_type_scat_source
C C 0.0033 0.0016 'International Tables Vol C Tables 4.2.6.8 and 6.1.1.4'
H H 0.0000 0.0000 'International Tables Vol C Tables 4.2.6.8 and 6.1.1.4'
B B 0.0013 0.0007 'International Tables Vol C Tables 4.2.6.8 and 6.1.1.4'
N N 0.0061 0.0033 'International Tables Vol C Tables 4.2.6.8 and 6.1.1.4'
O O 0.0106 0.0060 'International Tables Vol C Tables 4.2.6.8 and 6.1.1.4'
Na Na 0.0362 0.0249 'International Tables Vol C Tables 4.2.6.8 and 6.1.1.4'
V V 0.3005 0.5294 'International Tables Vol C Tables 4.2.6.8 and 6.1.1.4'
Zn Zn 0.2839 1.4301 'International Tables Vol C Tables 4.2.6.8 and 6.1.1.4'

loop_
_geom_angle_atom_site_label_1
_geom_angle_atom_site_label_2
_geom_angle_atom_site_label_3
_geom_angle
_geom_angle_site_symmetry_1
_geom_angle_site_symmetry_3
O19 B1 O16 111.9(5) . .
O19 B1 O27 107.4(5) . .
O16 B1 O27 109.4(5) . .
O19 B1 O13 112.2(5) . .
O16 B1 O13 108.1(5) . .
O27 B1 O13 107.7(5) . .
O4 B2 O10 109.8(5) . .
O4 B2 O9 110.0(5) . .
O10 B2 O9 107.1(5) . .
O4 B2 O22 112.2(6) . .
O10 B2 O22 109.9(5) . .
O9 B2 O22 107.7(5) . .
O23 B3 O29 120.7(7) . .
O23 B3 O24 122.2(6) . .
O29 B3 O24 117.0(7) . .
O4 B4 O14 111.8(5) . .
O4 B4 O23 107.6(5) . .
O14 B4 O23 108.4(6) . .
O4 B4 O11 112.3(6) . .
O14 B4 O11 107.9(5) . .
O23 B4 O11 108.7(5) . .
O19 B5 O17 110.4(5) . .
O19 B5 O24 107.0(5) . .
O17 B5 O24 108.3(6) . .
O19 B5 O11 112.9(6) . .
O17 B5 O11 108.9(5) . .
O24 B5 O11 109.4(5) . .
O19 B5 Na1 55.4(3) . 7_556
O17 B5 Na1 142.3(5) . 7_556
O24 B5 Na1 56.0(3) . 7_556
O11 B5 Na1 108.7(4) . 7_556
O8 B6 O12 111.4(5) . .
O8 B6 O28 109.0(6) . .
O12 B6 O28 110.5(6) . .
O8 B6 O20 107.9(5) . .
O12 B6 O20 110.2(5) . .
O28 B6 O20 107.6(5) . .
O6 B7 O27 122.3(6) . .
O6 B7 O30 117.7(6) . .
O27 B7 O30 120.0(6) . .
O20 B8 O18 112.3(5) . .
O20 B8 O6 103.6(5) . .
O18 B8 O6 109.8(5) . .
O20 B8 O13 112.5(5) . .
O18 B8 O13 109.9(5) . .
O6 B8 O13 108.5(5) . .
O25 V1 O14 109.2(2) . 2_655
O25 V1 O12 108.4(3) . .
O14 V1 O12 78.85(19) 2_655 .
O25 V1 O18 108.5(2) . .
O14 V1 O18 142.3(2) 2_655 .
O12 V1 O18 89.26(19) . .
O25 V1 O22 109.4(2) . 2_655
O14 V1 O22 89.68(19) 2_655 2_655
O12 V1 O22 142.2(2) . 2_655
O18 V1 O22 78.06(19) . 2_655
O25 V1 V3 113.5(2) . .
O14 V1 V3 39.09(14) 2_655 .
O12 V1 V3 39.79(14) . .
O18 V1 V3 121.30(15) . .
O22 V1 V3 121.08(14) 2_655 .
O25 V1 V4 113.4(2) . .
O14 V1 V4 121.44(14) 2_655 .
O12 V1 V4 120.63(15) . .
O18 V1 V4 38.73(13) . .
O22 V1 V4 39.36(13) 2_655 .
V3 V1 V4 133.07(5) . .
O3 V2 O8 109.5(3) . 2_655
O3 V2 O17 112.7(3) . 2_655
O8 V2 O17 136.0(2) 2_655 2_655
O3 V2 O21 106.3(3) . 2_655
O8 V2 O21 78.9(2) 2_655 2_655
O17 V2 O21 78.3(2) 2_655 2_655
O3 V2 O13 105.2(2) . 2_655
O8 V2 O13 90.31(19) 2_655 2_655
O17 V2 O13 90.02(19) 2_655 2_655
O21 V2 O13 148.54(19) 2_655 2_655
O3 V2 V5 110.3(2) . .
O8 V2 V5 39.23(14) 2_655 .
O17 V2 V5 111.79(14) 2_655 .
O21 V2 V5 39.89(14) 2_655 .
O13 V2 V5 125.35(13) 2_655 .
O3 V2 V3 116.3(2) . .
O8 V2 V3 109.04(14) 2_655 .
O17 V2 V3 39.46(14) 2_655 .
O21 V2 V3 38.83(14) 2_655 .
O13 V2 V3 123.08(13) 2_655 .
V5 V2 V3 74.58(4) . .
O1 V3 O21 109.4(3) . 2_655
O1 V3 O14 108.9(3) . 2_655
O21 V3 O14 141.7(2) 2_655 2_655
O1 V3 O17 107.9(3) . 2_655
O21 V3 O17 78.22(19) 2_655 2_655
O14 V3 O17 89.1(2) 2_655 2_655
O1 V3 O12 107.6(3) . .
O21 V3 O12 91.3(2) 2_655 .
O14 V3 O12 78.2(2) 2_655 .
O17 V3 O12 144.4(2) 2_655 .
O1 V3 V1 112.7(2) . .
O21 V3 V1 122.41(14) 2_655 .
O14 V3 V1 38.87(14) 2_655 .
O17 V3 V1 121.48(15) 2_655 .
O12 V3 V1 39.39(15) . .
O1 V3 V2 115.3(2) . .
O21 V3 V2 39.12(14) 2_655 .
O14 V3 V2 119.08(14) 2_655 .
O17 V3 V2 39.12(14) 2_655 .
O12 V3 V2 122.01(15) . .
V1 V3 V2 132.06(5) . .
O26 V4 O15 108.8(2) . .
O26 V4 O18 109.6(2) . .
O15 V4 O18 141.47(19) . .
O26 V4 O22 109.2(2) . 2_655
O15 V4 O22 91.45(19) . 2_655
O18 V4 O22 77.99(19) . 2_655
O26 V4 O16 107.1(2) . .
O15 V4 O16 78.48(19) . .
O18 V4 O16 88.35(19) . .
O22 V4 O16 143.61(19) 2_655 .
O26 V4 V6 113.8(2) . .
O15 V4 V6 39.69(14) . .
O18 V4 V6 118.59(14) . .
O22 V4 V6 122.55(14) 2_655 .
O16 V4 V6 38.80(13) . .
O26 V4 V1 114.1(2) . .
O15 V4 V1 122.24(14) . .
O18 V4 V1 38.94(14) . .
O22 V4 V1 39.09(14) 2_655 .
O16 V4 V1 120.70(14) . .
V6 V4 V1 132.09(4) . .
O2 V5 O8 112.85(15) . 2_655
O2 V5 O8 112.85(15) . .
O8 V5 O8 134.3(3) 2_655 .
O2 V5 O21 104.35(14) . 2_655
O8 V5 O21 78.5(2) 2_655 2_655
O8 V5 O21 90.4(2) . 2_655
O2 V5 O21 104.35(14) . .
O8 V5 O21 90.4(2) 2_655 .
O8 V5 O21 78.5(2) . .
O21 V5 O21 151.3(3) 2_655 .
O2 V5 V2 111.17(3) . .
O8 V5 V2 39.10(14) 2_655 .
O8 V5 V2 119.71(15) . .
O21 V5 V2 39.60(14) 2_655 .
O21 V5 V2 126.26(14) . .
O2 V5 V2 111.17(3) . 2_655
O8 V5 V2 119.71(15) 2_655 2_655
O8 V5 V2 39.10(14) . 2_655
O21 V5 V2 126.26(14) 2_655 2_655
O21 V5 V2 39.60(14) . 2_655
V2 V5 V2 137.65(7) . 2_655
O7 V6 O10 111.6(2) . .
O7 V6 O16 112.2(2) . .
O10 V6 O16 134.3(2) . .
O7 V6 O15 105.7(3) . .
O10 V6 O15 78.23(19) . .
O16 V6 O15 78.17(18) . .
O7 V6 O11 105.6(2) . .
O10 V6 O11 90.11(19) . .
O16 V6 O11 90.26(18) . .
O15 V6 O11 148.69(19) . .
O7 V6 V7 111.0(2) . .
O10 V6 V7 38.93(13) . .
O16 V6 V7 110.93(13) . .
O15 V6 V7 39.53(13) . .
O11 V6 V7 125.14(13) . .
O7 V6 V4 115.0(2) . .
O10 V6 V4 108.08(14) . .
O16 V6 V4 39.51(13) . .
O15 V6 V4 38.66(13) . .
O11 V6 V4 123.77(13) . .
V7 V6 V4 74.03(4) . .
O5 V7 O10 113.21(14) . 2_655
O5 V7 O10 113.21(14) . .
O10 V7 O10 133.6(3) 2_655 .
O5 V7 O15 104.01(13) . 2_655
O10 V7 O15 78.26(19) 2_655 2_655
O10 V7 O15 90.73(19) . 2_655
O5 V7 O15 104.01(13) . .
O10 V7 O15 90.73(19) 2_655 .
O10 V7 O15 78.26(19) . .
O15 V7 O15 152.0(3) 2_655 .
O5 V7 V6 111.02(3) . .
O10 V7 V6 119.92(15) 2_655 .
O10 V7 V6 38.59(13) . .
O15 V7 V6 126.41(14) 2_655 .
O15 V7 V6 39.90(13) . .
O5 V7 V6 111.02(3) . 2_655
O10 V7 V6 38.59(13) 2_655 2_655
O10 V7 V6 119.92(15) . 2_655
O15 V7 V6 39.90(13) 2_655 2_655
O15 V7 V6 126.41(14) . 2_655
V6 V7 V6 137.96(7) . 2_655
O9 Zn1 O2W 101.3(5) . .
O9 Zn1 O20 91.9(3) . 3_545
O2W Zn1 O20 137.9(9) . 3_545
O9 Zn1 O3W 99.8(8) . .
O2W Zn1 O3W 109.3(10) . .
O20 Zn1 O3W 107.5(5) 3_545 .
O9 Zn1 O6 153.7(3) . 3_545
O2W Zn1 O6 91.9(4) . 3_545
O20 Zn1 O6 63.7(2) 3_545 3_545
O3W Zn1 O6 97.0(6) . 3_545
B2 O4 B4 119.1(5) . .
B7 O6 B8 120.5(5) . .
B7 O6 Zn1 134.3(5) . 3_455
B8 O6 Zn1 87.7(4) . 3_455
B6 O8 V2 129.8(4) . 2_655
B6 O8 V5 127.8(4) . .
V2 O8 V5 101.7(2) 2_655 .
B2 O9 Zn1 132.2(4) . .
B2 O10 V6 128.2(4) . .
B2 O10 V7 128.3(4) . .
V6 O10 V7 102.5(2) . .
B5 O11 B4 114.3(5) . .
B5 O11 V6 124.1(4) . .
B4 O11 V6 121.2(4) . .
B6 O12 V1 128.1(4) . .
B6 O12 V3 128.6(4) . .
V1 O12 V3 100.8(2) . .
B8 O13 B1 113.5(5) . .
B8 O13 V2 121.3(4) . 2_655
B1 O13 V2 124.6(4) . 2_655
B4 O14 V1 128.5(4) . 2_655
B4 O14 V3 129.3(4) . 2_655
V1 O14 V3 102.0(2) 2_655 2_655
V4 O15 V7 139.0(2) . .
V4 O15 V6 101.6(2) . .
V7 O15 V6 100.6(2) . .
B1 O16 V6 130.3(4) . .
B1 O16 V4 127.6(4) . .
V6 O16 V4 101.7(2) . .
B8 O18 V4 129.1(4) . .
B8 O18 V1 128.4(4) . .
V4 O18 V1 102.3(2) . .
B1 O19 B5 120.6(5) . .
B1 O19 Na1 138.5(4) . 7_556
B5 O19 Na1 96.6(4) . 7_556
B8 O20 B6 118.9(5) . .
B8 O20 Zn1 103.6(4) . 3_455
B6 O20 Zn1 137.4(4) . 3_455
V3 O21 V2 102.0(2) 2_655 2_655
V3 O21 V5 139.1(2) 2_655 .
V2 O21 V5 100.5(2) 2_655 .
B2 O22 V1 125.9(4) . 2_655
B2 O22 V4 130.0(4) . 2_655
V1 O22 V4 101.6(2) 2_655 2_655
B3 O23 B4 121.8(5) . .
B3 O24 B5 121.8(5) . .
B3 O24 Na1 115.7(5) . 7_556
B5 O24 Na1 94.7(4) . 7_556
B7 O27 B1 123.1(5) . .
B7 O30 Na1 140.9(6) . .
O5W Na1 O6W 78.1(8) . .
O5W Na1 O30 114.8(8) . .
O6W Na1 O30 89.4(6) . .
O5W Na1 O19 163.2(8) . 7_556
O6W Na1 O19 95.9(5) . 7_556
O30 Na1 O19 80.5(3) . 7_556
O5W Na1 O24 108.2(8) . 7_556
O6W Na1 O24 90.0(6) . 7_556
O30 Na1 O24 135.9(4) . 7_556
O19 Na1 O24 55.7(2) 7_556 7_556
O5W Na1 O7W 75.6(8) . .
O6W Na1 O7W 149.7(6) . .
O30 Na1 O7W 88.1(4) . .
O19 Na1 O7W 113.5(5) 7_556 .
O24 Na1 O7W 112.5(5) 7_556 .
O5W Na1 B5 135.2(8) . 7_556
O6W Na1 B5 86.3(5) . 7_556
O30 Na1 B5 106.7(3) . 7_556
O19 Na1 B5 28.06(18) 7_556 7_556
O24 Na1 B5 29.32(19) 7_556 7_556
O7W Na1 B5 123.3(5) . 7_556
O2W' Zn1' O3W' 64(3) . .
B5 O17 V2 131.0(4) . 2_655
B5 O17 V3 126.7(4) . 2_655
V2 O17 V3 101.4(2) 2_655 2_655

loop_
_geom_bond_atom_site_label_1
_geom_bond_atom_site_label_2
_geom_bond_distance
_geom_bond_site_symmetry_2
B1 O19 1.434(8) .
B1 O16 1.460(8) .
B1 O27 1.493(8) .
B1 O13 1.530(8) .
B2 O4 1.441(9) .
B2 O10 1.478(8) .
B2 O9 1.488(8) .
B2 O22 1.495(9) .
B3 O23 1.358(10) .
B3 O29 1.367(10) .
B3 O24 1.368(9) .
B4 O4 1.446(9) .
B4 O14 1.488(9) .
B4 O23 1.491(8) .
B4 O11 1.516(8) .
B5 O19 1.437(8) .
B5 O17 1.489(8) .
B5 O24 1.491(8) .
B5 O11 1.510(8) .
B5 Na1 3.035(10) 7_556
B6 O8 1.468(9) .
B6 O12 1.470(9) .
B6 O28 1.476(8) .
B6 O20 1.485(8) .
B7 O6 1.353(9) .
B7 O27 1.364(9) .
B7 O30 1.383(9) .
B8 O20 1.446(8) .
B8 O18 1.461(9) .
B8 O6 1.502(8) .
B8 O13 1.504(8) .
V1 O25 1.624(5) .
V1 O14 1.936(5) 2_655
V1 O12 1.950(5) .
V1 O18 1.950(5) .
V1 O22 1.951(5) 2_655
V1 V3 3.0181(17) .
V1 V4 3.0315(17) .
V2 O3 1.629(5) .
V2 O8 1.935(5) 2_655
V2 O17 1.943(5) 2_655
V2 O21 1.948(5) 2_655
V2 O13 2.011(5) 2_655
V2 V5 3.0050(16) .
V2 V3 3.019(2) .
V3 O1 1.626(5) .
V3 O21 1.936(5) 2_655
V3 O14 1.946(5) 2_655
V3 O17 1.958(5) 2_655
V3 O12 1.967(5) .
V4 O26 1.627(5) .
V4 O15 1.929(5) .
V4 O18 1.942(5) .
V4 O22 1.962(5) 2_655
V4 O16 1.965(4) .
V4 V6 3.0241(18) .
V5 O2 1.622(7) .
V5 O8 1.941(5) 2_655
V5 O8 1.941(5) .
V5 O21 1.960(5) 2_655
V5 O21 1.960(5) .
V5 V2 3.0050(16) 2_655
V6 O7 1.628(5) .
V6 O10 1.931(4) .
V6 O16 1.935(4) .
V6 O15 1.972(5) .
V6 O11 2.014(5) .
V6 V7 3.0222(17) .
V7 O5 1.628(7) .
V7 O10 1.945(4) 2_655
V7 O10 1.945(4) .
V7 O15 1.957(4) 2_655
V7 O15 1.957(4) .
V7 V6 3.0222(17) 2_655
Zn1 O9 1.974(7) .
Zn1 O2W 1.996(13) .
Zn1 O20 2.007(6) 3_545
Zn1 O3W 2.015(16) .
Zn1 O6 2.347(7) 3_545
O6 Zn1 2.347(7) 3_455
O8 V2 1.935(5) 2_655
O13 V2 2.011(4) 2_655
O14 V1 1.936(5) 2_655
O14 V3 1.946(5) 2_655
O19 Na1 2.513(9) 7_556
O20 Zn1 2.007(6) 3_455
O21 V3 1.936(5) 2_655
O21 V2 1.948(5) 2_655
O22 V1 1.951(5) 2_655
O22 V4 1.962(5) 2_655
O24 Na1 2.523(9) 7_556
O30 Na1 2.451(9) .
Na1 O5W 2.40(3) .
Na1 O6W 2.40(2) .
Na1 O19 2.513(9) 7_556
Na1 O24 2.523(9) 7_556
Na1 O7W 2.751(17) .
Na1 B5 3.035(10) 7_556
Zn1' O2W' 2.09(5) .
Zn1' O3W' 2.43(8) .
O17 V2 1.943(5) 2_655
O17 V3 1.958(5) 2_655
